data_7006221
loop_
_publ_author_name
'Carabineiro, S\'onia A'
'Gomes, Pedro T.'
'Veiros, Lu\'is F'
'Freire, Cristina'
'Pereira, Laura C. J.'
'Henriques, Rui T.'
'Warren, John E.'
'Pascu, Sofia I.'

_publ_section_title
;
 Bis(ketopyrrolyl) complexes of Co(II) stabilised by trimethylphosphine
 ligands.
;
_journal_issue 46
_journal_name_full 'Dalton transactions (Cambridge, England : 2003)'
_journal_page_first 5460
_journal_page_last 5470
_journal_paper_doi 10.1039/b710162g
_journal_year 2007
_chemical_formula_moiety 'C18 H30 Co1 N2 O2 P2'
_chemical_formula_sum 'C18 H30 Co N2 O2 P2'
_chemical_formula_weight 395.33
_space_group_IT_number 14
_symmetry_cell_setting monoclinic
_symmetry_space_group_name_Hall '-P 2yn'
_symmetry_space_group_name_H-M 'P 1 21/n 1'
_atom_sites_solution_hydrogens geom
_atom_sites_solution_primary direct
_audit_creation_date 06-11-24
_audit_creation_method CRYSTALS_ver_12.82
_cell_angle_alpha 90
_cell_angle_beta 92.070(3)
_cell_angle_gamma 90
_cell_formula_units_Z 2
_cell_length_a 8.0704(5)
_cell_length_b 10.0296(5)
_cell_length_c 13.2877(8)
_cell_measurement_reflns_used 5291
_cell_measurement_temperature 180
_cell_measurement_theta_max 26
_cell_measurement_theta_min 1
_cell_volume 1074.84(11)
_computing_cell_refinement 'DENZO/SCALEPACK (Otwinowski & Minor, 1997)'
_computing_data_collection 'COLLECT. Nonius (1997-2001).'
_computing_data_reduction 'DENZO/SCALEPACK (Otwinowski & Minor, 1997)'
_computing_molecular_graphics 'CAMERON (Watkin et al., 1996)'
_computing_publication_material 'CRYSTALS (Betteridge et al., 2003)'
_computing_structure_refinement 'CRYSTALS (Betteridge et al., 2003)'
_computing_structure_solution 'SIR92 (Altomare et al., 1994)'
_diffrn_ambient_temperature 180
_diffrn_measured_fraction_theta_full 0.964
_diffrn_measured_fraction_theta_max 0.959
_diffrn_measurement_device_type 'Nonius Kappa CCD'
_diffrn_measurement_method \w
_diffrn_radiation_monochromator graphite
_diffrn_radiation_type 'Mo K\a'
_diffrn_radiation_wavelength 0.71073
_diffrn_reflns_av_R_equivalents 0.070
_diffrn_reflns_limit_h_max 6
_diffrn_reflns_limit_h_min -9
_diffrn_reflns_limit_k_max 11
_diffrn_reflns_limit_k_min -12
_diffrn_reflns_limit_l_max 15
_diffrn_reflns_limit_l_min -16
_diffrn_reflns_number 5493
_diffrn_reflns_theta_full 25.292
_diffrn_reflns_theta_max 26.074
_diffrn_reflns_theta_min 2.525
_diffrn_standards_number 0
_exptl_absorpt_coefficient_mu 0.948
_exptl_absorpt_correction_T_max 0.83
_exptl_absorpt_correction_T_min 0.75
_exptl_absorpt_correction_type multi-scan
_exptl_absorpt_process_details 'DENZO/SCALEPACK (Otwinowski & Minor, 1997)'
_exptl_crystal_colour brown
_exptl_crystal_density_diffrn 1.221
_exptl_crystal_description plate
_exptl_crystal_F_000 450
_exptl_crystal_size_max 0.30
_exptl_crystal_size_mid 0.30
_exptl_crystal_size_min 0.20
_refine_diff_density_max 0.28
_refine_diff_density_min -0.26
_refine_ls_extinction_method None
_refine_ls_goodness_of_fit_ref 1.1132
_refine_ls_hydrogen_treatment noref
_refine_ls_matrix_type full
_refine_ls_number_parameters 115
_refine_ls_number_reflns 1305
_refine_ls_number_restraints 0
_refine_ls_R_factor_all 0.0744
_refine_ls_R_factor_gt 0.0350
_refine_ls_shift/su_max 0.001620
_refine_ls_structure_factor_coef F
_refine_ls_weighting_details
;
Method, part 1, Chebychev polynomial, (Watkin, 1994, Prince, 1982)
[weight] = 1.0/[A~0~*T~0~(x)+A~1~*T~1~(x) ... +A~n-1~]*T~n-1~(x)]
where A~i~ are the Chebychev coefficients listed below and x= Fcalc/Fmax
Method = Robust Weighting (Prince, 1982)
W = [weight] * [1-(deltaF/6*sigmaF)^2^]^2^
A~i~ are:
0.465 0.757E-01 0.268
;
_refine_ls_weighting_scheme calc
_refine_ls_wR_factor_all 0.0596
_refine_ls_wR_factor_gt 0.0382
_refine_ls_wR_factor_ref 0.0382
_reflns_limit_h_max 9
_reflns_limit_h_min -9
_reflns_limit_k_max 12
_reflns_limit_k_min 0
_reflns_limit_l_max 16
_reflns_limit_l_min 0
_reflns_number_gt 1305
_reflns_number_total 2102
_reflns_threshold_expression I>3.00u(I)
_oxford_diffrn_Wilson_B_factor 0.00
_oxford_diffrn_Wilson_scale 0.00
_oxford_refine_ls_scale 0.3232(8)
_cod_data_source_file b710162g.txt
_cod_data_source_block compound_2b_(js0409)
_cod_depositor_comments
;
The following automatic conversions were performed:
'_symmetry_cell_setting' value 'Monoclinic' changed to 'monoclinic'
according to '/home/saulius/struct/CIF-dictionaries/cif_core.dic'
dictionary named 'cif_core.dic' version 2.4.1 from 2010-06-29.

Automatic conversion script
Id: cif_fix_enum 1527 2010-12-29 10:47:43Z saulius 
;
_cod_original_sg_symbol_H-M 'P 1 21/n 1 '
_cod_original_formula_sum 'C18 H30 Co1 N2 O2 P2'
_cod_database_code 7006221

loop_
_symmetry_equiv_pos_as_xyz
x,y,z
-x,-y,-z
-x+1/2,y+1/2,-z+1/2
x+1/2,-y+1/2,z+1/2

loop_
_atom_site_label
_atom_site_type_symbol
_atom_site_fract_x
_atom_site_fract_y
_atom_site_fract_z
_atom_site_U_iso_or_equiv
_atom_site_occupancy
_atom_site_adp_type
_atom_site_refinement_flags_posn
_atom_site_refinement_flags_adp
_atom_site_refinement_flags_occupancy
_atom_site_disorder_assembly
_atom_site_disorder_group
_atom_site_attached_hydrogens
Co1 Co 0.0000 0.0000 0.0000 0.0257 1.0000 Uani S . . . . .
N1 N -0.0426(3) -0.1568(2) -0.07970(19) 0.0270 1.0000 Uani . . . . . .
P1 P -0.17926(10) -0.06673(9) 0.11588(6) 0.0298 1.0000 Uani . . . . . .
O1 O 0.1913(3) -0.1497(2) 0.06901(17) 0.0339 1.0000 Uani . . . . . .
C1 C -0.1473(4) -0.1917(3) -0.1560(2) 0.0309 1.0000 Uani . . . . . .
C2 C -0.1229(4) -0.3235(4) -0.1847(3) 0.0362 1.0000 Uani . . . . . .
C3 C 0.0030(4) -0.3728(3) -0.1222(3) 0.0355 1.0000 Uani . . . . . .
C4 C 0.0530(4) -0.2681(3) -0.0577(2) 0.0270 1.0000 Uani . . . . . .
C5 C 0.1760(4) -0.2570(3) 0.0213(2) 0.0300 1.0000 Uani . . . . . .
C6 C 0.2916(4) -0.3710(4) 0.0450(3) 0.0434 1.0000 Uani . . . . . .
C100 C -0.0901(5) -0.0807(5) 0.2426(3) 0.0542 1.0000 Uani . . . . . .
C101 C -0.3548(5) 0.0423(4) 0.1345(3) 0.0539 1.0000 Uani . . . . . .
C102 C -0.2776(6) -0.2276(4) 0.0968(4) 0.0639 1.0000 Uani . . . . . .
H11 H -0.2267 -0.1340 -0.1863 0.0373 1.0000 Uiso . . . . . .
H21 H -0.1812 -0.3680 -0.2363 0.0444 1.0000 Uiso . . . . . .
H31 H 0.0476 -0.4592 -0.1231 0.0430 1.0000 Uiso . . . . . .
H61 H 0.2364 -0.4545 0.0391 0.0655 1.0000 Uiso . . . . . .
H62 H 0.3387 -0.3632 0.1124 0.0655 1.0000 Uiso . . . . . .
H63 H 0.3785 -0.3704 -0.0008 0.0656 1.0000 Uiso . . . . . .
H1001 H 0.0002 -0.1435 0.2416 0.0810 1.0000 Uiso . . . . . .
H1002 H -0.1719 -0.1118 0.2883 0.0810 1.0000 Uiso . . . . . .
H1003 H -0.0490 0.0052 0.2637 0.0809 1.0000 Uiso . . . . . .
H1011 H -0.4165 0.0531 0.0720 0.0814 1.0000 Uiso . . . . . .
H1012 H -0.4249 0.0065 0.1839 0.0807 1.0000 Uiso . . . . . .
H1013 H -0.3124 0.1272 0.1572 0.0812 1.0000 Uiso . . . . . .
H1021 H -0.3365 -0.2282 0.0329 0.0969 1.0000 Uiso . . . . . .
H1022 H -0.3519 -0.2449 0.1504 0.0966 1.0000 Uiso . . . . . .
H1023 H -0.1915 -0.2941 0.0975 0.0968 1.0000 Uiso . . . . . .

loop_
_atom_site_aniso_label
_atom_site_aniso_U_11
_atom_site_aniso_U_22
_atom_site_aniso_U_33
_atom_site_aniso_U_23
_atom_site_aniso_U_13
_atom_site_aniso_U_12
Co1 0.0273(3) 0.0256(3) 0.0240(3) -0.0001(3) -0.0016(2) -0.0030(3)
N1 0.0275(14) 0.0264(13) 0.0269(14) 0.0003(11) -0.0026(11) -0.0029(11)
P1 0.0296(4) 0.0309(4) 0.0289(4) 0.0014(4) 0.0013(3) -0.0042(4)
O1 0.0337(12) 0.0375(13) 0.0301(12) -0.0014(10) -0.0049(10) -0.0026(10)
C1 0.0259(16) 0.0377(18) 0.0288(17) -0.0027(13) -0.0016(13) -0.0016(13)
C2 0.0295(17) 0.043(2) 0.0359(18) -0.0119(15) -0.0002(15) -0.0079(14)
C3 0.0362(19) 0.0319(18) 0.0390(19) -0.0067(15) 0.0072(15) -0.0020(15)
C4 0.0261(16) 0.0296(16) 0.0254(15) 0.0007(13) 0.0033(13) -0.0037(13)
C5 0.0297(16) 0.0336(17) 0.0270(16) 0.0068(14) 0.0043(13) -0.0019(14)
C6 0.0352(19) 0.043(2) 0.051(2) 0.0069(17) -0.0068(16) 0.0016(16)
C100 0.048(2) 0.082(3) 0.0327(19) 0.017(2) 0.0008(17) -0.009(2)
C101 0.046(2) 0.059(3) 0.058(2) 0.017(2) 0.0205(19) 0.0139(18)
C102 0.068(3) 0.052(3) 0.073(3) -0.012(2) 0.032(3) -0.027(2)

loop_
_atom_type_symbol
_atom_type_scat_dispersion_real
_atom_type_scat_dispersion_imag
_atom_type_scat_Cromer_Mann_a1
_atom_type_scat_Cromer_Mann_b1
_atom_type_scat_Cromer_Mann_a2
_atom_type_scat_Cromer_Mann_b2
_atom_type_scat_Cromer_Mann_a3
_atom_type_scat_Cromer_Mann_b3
_atom_type_scat_Cromer_Mann_a4
_atom_type_scat_Cromer_Mann_b4
_atom_type_scat_Cromer_Mann_c
_atom_type_scat_source
C 0.0033 0.0016 2.3100 20.8439 1.0200 10.2075 1.5886 0.5687 0.8650 51.6512 0.2156 'International Tables Vol C 4.2.6.8 and 6.1.1.4'
H 0.0000 0.0000 0.4930 10.5109 0.3229 26.1257 0.1402 3.1424 0.0408 57.7998 0.0030 'International Tables Vol C 4.2.6.8 and 6.1.1.4'
N 0.0061 0.0033 12.2126 0.0057 3.1322 9.8933 2.0125 28.9975 1.1663 0.5826 -11.5290 'International Tables Vol C 4.2.6.8 and 6.1.1.4'
P 0.1023 0.0942 6.4345 1.9067 4.1791 27.1570 1.7800 0.5260 1.4908 68.1645 1.1149 'International Tables Vol C 4.2.6.8 and 6.1.1.4'
O 0.0106 0.0060 3.0485 13.2771 2.2868 5.7011 1.5463 0.3239 0.8670 32.9089 0.2508 'International Tables Vol C 4.2.6.8 and 6.1.1.4'
Co 0.3494 0.9721 12.2841 4.2791 7.3409 0.2784 4.0034 13.5359 2.3488 71.1692 1.0118 'International Tables Vol C 4.2.6.8 and 6.1.1.4'

loop_
_geom_angle_atom_site_label_1
_geom_angle_site_symmetry_1
_geom_angle_atom_site_label_2
_geom_angle_site_symmetry_2
_geom_angle_atom_site_label_3
_geom_angle_site_symmetry_3
_geom_angle
_geom_angle_publ_flag
O1 2_555 Co1 . N1 2_555 77.95(9) yes
O1 2_555 Co1 . P1 2_555 88.41(6) yes
N1 2_555 Co1 . P1 2_555 91.55(8) yes
O1 2_555 Co1 . N1 . 102.05(9) yes
N1 2_555 Co1 . N1 . 179.994 yes
P1 2_555 Co1 . N1 . 88.45(8) yes
O1 2_555 Co1 . P1 . 91.59(6) yes
N1 2_555 Co1 . P1 . 88.45(8) yes
P1 2_555 Co1 . P1 . 179.995 yes
N1 . Co1 . P1 . 91.55(8) yes
O1 2_555 Co1 . O1 . 179.995 yes
N1 2_555 Co1 . O1 . 102.05(9) yes
P1 2_555 Co1 . O1 . 91.59(6) yes
N1 . Co1 . O1 . 77.95(9) yes
P1 . Co1 . O1 . 88.41(6) yes
Co1 . N1 . C1 . 136.5(2) yes
Co1 . N1 . C4 . 117.2(2) yes
C1 . N1 . C4 . 106.2(3) yes
Co1 . P1 . C100 . 114.50(13) yes
Co1 . P1 . C101 . 116.01(13) yes
C100 . P1 . C101 . 101.9(2) yes
Co1 . P1 . C102 . 117.25(15) yes
C100 . P1 . C102 . 102.6(2) yes
C101 . P1 . C102 . 102.5(2) yes
Co1 . O1 . C5 . 107.7(2) yes
N1 . C1 . C2 . 111.3(3) yes
N1 . C1 . H11 . 124.1 no
C2 . C1 . H11 . 124.5 no
C1 . C2 . C3 . 106.4(3) yes
C1 . C2 . H21 . 125.8 no
C3 . C2 . H21 . 127.8 no
C2 . C3 . C4 . 106.8(3) yes
C2 . C3 . H31 . 126.6 no
C4 . C3 . H31 . 126.6 no
C3 . C4 . N1 . 109.2(3) yes
C3 . C4 . C5 . 133.3(3) yes
N1 . C4 . C5 . 117.5(3) yes
C4 . C5 . O1 . 119.6(3) yes
C4 . C5 . C6 . 120.5(3) yes
O1 . C5 . C6 . 119.9(3) yes
C5 . C6 . H61 . 111.6 no
C5 . C6 . H62 . 110.8 no
H61 . C6 . H62 . 108.4 no
C5 . C6 . H63 . 109.3 no
H61 . C6 . H63 . 108.0 no
H62 . C6 . H63 . 108.7 no
P1 . C100 . H1001 . 108.3 no
P1 . C100 . H1002 . 110.6 no
H1001 . C100 . H1002 . 109.4 no
P1 . C100 . H1003 . 108.9 no
H1001 . C100 . H1003 . 109.7 no
H1002 . C100 . H1003 . 110.0 no
P1 . C101 . H1011 . 109.5 no
P1 . C101 . H1012 . 110.7 no
H1011 . C101 . H1012 . 109.7 no
P1 . C101 . H1013 . 107.8 no
H1011 . C101 . H1013 . 109.8 no
H1012 . C101 . H1013 . 109.3 no
P1 . C102 . H1021 . 109.3 no
P1 . C102 . H1022 . 109.8 no
H1021 . C102 . H1022 . 110.6 no
P1 . C102 . H1023 . 107.7 no
H1021 . C102 . H1023 . 109.8 no
H1022 . C102 . H1023 . 109.6 no

loop_
_geom_bond_atom_site_label_1
_geom_bond_site_symmetry_1
_geom_bond_atom_site_label_2
_geom_bond_site_symmetry_2
_geom_bond_distance
_geom_bond_publ_flag
Co1 . O1 2_555 2.319(2) yes
Co1 . N1 2_555 1.920(2) yes
Co1 . P1 2_555 2.2523(8) yes
Co1 . N1 . 1.920(2) yes
Co1 . P1 . 2.2523(8) yes
Co1 . O1 . 2.319(2) yes
N1 . C1 . 1.343(4) yes
N1 . C4 . 1.382(4) yes
P1 . C100 . 1.812(4) yes
P1 . C101 . 1.814(4) yes
P1 . C102 . 1.812(4) yes
O1 . C5 . 1.253(4) yes
C1 . C2 . 1.392(5) yes
C1 . H11 . 0.943 no
C2 . C3 . 1.381(5) yes
C2 . H21 . 0.932 no
C3 . C4 . 1.405(4) yes
C3 . H31 . 0.939 no
C4 . C5 . 1.422(4) yes
C5 . C6 . 1.501(5) yes
C6 . H61 . 0.950 no
C6 . H62 . 0.964 no
C6 . H63 . 0.945 no
C100 . H1001 . 0.964 no
C100 . H1002 . 0.965 no
C100 . H1003 . 0.961 no
C101 . H1011 . 0.959 no
C101 . H1012 . 0.952 no
C101 . H1013 . 0.962 no
C102 . H1021 . 0.958 no
C102 . H1022 . 0.964 no
C102 . H1023 . 0.963 no
